data_7242017
loop_
_publ_author_name
'Tripathi, Suparna'
'Islam, Samiul'
'Seth, Saikat Kumar'
'Bauz\'a, Antonio'
'Frontera, Antonio'
'Mukhopadhyay, Subrata'

_publ_section_title
;
 Supramolecular assemblies involving salt bridges: DFT and X-ray evidence
 of bipolarity
;
_journal_issue 47
_journal_name_full CrystEngComm
_journal_page_first 8171
_journal_page_last 8181
_journal_paper_doi 10.1039/D0CE01356K
_journal_volume 22
_journal_year 2020
_chemical_formula_moiety 'C14 H8 O5, 2(C6 H9 N2), H2O'
_chemical_formula_sum 'C26 H28 N4 O6'
_chemical_formula_weight 492.52
_space_group_crystal_system triclinic
_space_group_IT_number 2
_space_group_name_Hall '-P 1'
_space_group_name_H-M_alt 'P -1'
_atom_sites_solution_hydrogens mixed
_audit_creation_method SHELXL-2018/1
_audit_update_record
;
2018-03-20 deposited with the CCDC.	2020-10-15 downloaded from the CCDC.
;
_cell_angle_alpha 90.019(3)
_cell_angle_beta 92.555(2)
_cell_angle_gamma 107.022(4)
_cell_formula_units_Z 2
_cell_length_a 6.855(4)
_cell_length_b 7.642(3)
_cell_length_c 24.281(4)
_cell_measurement_reflns_used 2240
_cell_measurement_temperature 120(2)
_cell_measurement_theta_max 25.0
_cell_measurement_theta_min 1.5
_cell_volume 1214.9(9)
_computing_cell_refinement 'APEX2(Bruker,2007)and SAINT (Bruker,2007)'
_computing_data_collection 'APEX2 (Bruker, 2007)'
_computing_data_reduction 'SAINT(Bruker,2007)and XPREP(Bruker,2007)'
_computing_molecular_graphics
;    
ORTEP-3 for Windows (Farrugia, 1997), DIAMOND (Brandenburg,
1999) and Mercury (Macrae <i>et al.</i>, 2006)
;
_computing_publication_material 'PLATON (Spek, 2009)'
_computing_structure_refinement 'SHELXL-2018/1 (Sheldrick, 2018)'
_computing_structure_solution 'SHELXT 2014/4 (Sheldrick, 2014)'
_diffrn_ambient_temperature 120(2)
_diffrn_measured_fraction_theta_full 0.998
_diffrn_measured_fraction_theta_max 0.998
_diffrn_measurement_device_type 'Bruker SMART APEX II CCD area-detector'
_diffrn_measurement_method '\w and \f'
_diffrn_radiation_type MoK\a
_diffrn_radiation_wavelength 0.71073
_diffrn_reflns_av_R_equivalents 0.0238
_diffrn_reflns_av_unetI/netI 0.0257
_diffrn_reflns_Laue_measured_fraction_full 0.998
_diffrn_reflns_Laue_measured_fraction_max 0.998
_diffrn_reflns_limit_h_max 8
_diffrn_reflns_limit_h_min -8
_diffrn_reflns_limit_k_max 9
_diffrn_reflns_limit_k_min -9
_diffrn_reflns_limit_l_max 28
_diffrn_reflns_limit_l_min -28
_diffrn_reflns_number 11530
_diffrn_reflns_point_group_measured_fraction_full 0.998
_diffrn_reflns_point_group_measured_fraction_max 0.998
_diffrn_reflns_theta_full 24.998
_diffrn_reflns_theta_max 24.998
_diffrn_reflns_theta_min 1.679
_diffrn_source 'fine-focus sealed tube'
_exptl_absorpt_coefficient_mu 0.097
_exptl_absorpt_correction_T_max 0.99
_exptl_absorpt_correction_T_min 0.98
_exptl_absorpt_correction_type multi-scan
_exptl_absorpt_process_details SADABS
_exptl_crystal_colour colorless
_exptl_crystal_density_diffrn 1.346
_exptl_crystal_description block
_exptl_crystal_F_000 520
_exptl_crystal_size_max 0.19
_exptl_crystal_size_mid 0.15
_exptl_crystal_size_min 0.09
_refine_diff_density_max 0.220
_refine_diff_density_min -0.167
_refine_diff_density_rms 0.036
_refine_ls_extinction_coef 0.047(3)
_refine_ls_extinction_expression Fc^*^=kFc[1+0.001xFc^2^\l^3^/sin(2\q)]^-1/4^
_refine_ls_extinction_method 'SHELXL-2018/1 (Sheldrick 2018)'
_refine_ls_goodness_of_fit_ref 1.047
_refine_ls_hydrogen_treatment constr
_refine_ls_matrix_type full
_refine_ls_number_parameters 328
_refine_ls_number_reflns 4260
_refine_ls_number_restraints 2
_refine_ls_restrained_S_all 1.050
_refine_ls_R_factor_all 0.0388
_refine_ls_R_factor_gt 0.0339
_refine_ls_shift/su_max 0.000
_refine_ls_shift/su_mean 0.000
_refine_ls_structure_factor_coef Fsqd
_refine_ls_weighting_details 'w=1/[\s^2^(Fo^2^)+(0.0461P)^2^+0.3636P] where P=(Fo^2^+2Fc^2^)/3'
_refine_ls_weighting_scheme calc
_refine_ls_wR_factor_gt 0.0910
_refine_ls_wR_factor_ref 0.0947
_reflns_Friedel_coverage 0.000
_reflns_number_gt 3764
_reflns_number_total 4260
_reflns_threshold_expression 'I > 2\s(I)'
_cod_data_source_file d0ce01356k2.cif
_cod_data_source_block shelx_CCDC2
_cod_database_code 7242017
_shelx_shelxl_version_number 2018/1
_shelx_space_group_comment
;
The symmetry employed for this shelxl refinement is uniquely defined
by the following loop, which should always be used as a source of
symmetry information in preference to the above space-group names.
They are only intended as comments.
;

loop_
_space_group_symop_operation_xyz
'x, y, z'
'-x, -y, -z'

loop_
_atom_site_label
_atom_site_type_symbol
_atom_site_fract_x
_atom_site_fract_y
_atom_site_fract_z
_atom_site_U_iso_or_equiv
_atom_site_adp_type
_atom_site_occupancy
_atom_site_site_symmetry_order
_atom_site_calc_flag
_atom_site_refinement_flags_posn
_atom_site_refinement_flags_adp
_atom_site_refinement_flags_occupancy
_atom_site_disorder_assembly
_atom_site_disorder_group
O1 O 0.17471(14) -0.11397(13) 0.43680(4) 0.0272(2) Uani 1 1 d . . . . .
O2 O -0.16095(14) -0.16123(13) 0.43973(4) 0.0279(2) Uani 1 1 d . . . . .
O3 O -0.00512(16) 0.12972(13) 0.19517(4) 0.0314(2) Uani 1 1 d . . . . .
O4 O 0.41251(17) 0.87283(13) 0.07976(4) 0.0354(3) Uani 1 1 d . . . . .
O5 O 0.46113(15) 0.98247(13) 0.16571(4) 0.0302(2) Uani 1 1 d . . . . .
C1 C 0.00306(19) -0.11340(16) 0.41539(5) 0.0212(3) Uani 1 1 d . . . . .
C2 C 0.00027(19) -0.04995(16) 0.35661(5) 0.0216(3) Uani 1 1 d . . . . .
C3 C -0.1713(2) -0.01220(18) 0.33307(6) 0.0254(3) Uani 1 1 d . . . . .
H3A H -0.286482 -0.028270 0.353597 0.031 Uiso 1 1 calc R U . . .
C4 C -0.1729(2) 0.04902(18) 0.27945(6) 0.0278(3) Uani 1 1 d . . . . .
H4 H -0.288042 0.074117 0.263848 0.033 Uiso 1 1 calc R U . . .
C5 C -0.0008(2) 0.07219(17) 0.24951(5) 0.0254(3) Uani 1 1 d . . . . .
C6 C 0.1701(2) 0.03088(19) 0.27115(6) 0.0281(3) Uani 1 1 d . . . . .
H6 H 0.283198 0.043542 0.250026 0.034 Uiso 1 1 calc R U . . .
C7 C 0.1697(2) -0.02968(18) 0.32486(6) 0.0258(3) Uani 1 1 d . . . . .
H7 H 0.284074 -0.057245 0.339973 0.031 Uiso 1 1 calc R U . . .
C8 C 0.1040(2) 0.30761(18) 0.18358(5) 0.0239(3) Uani 1 1 d . . . . .
C9 C 0.1206(2) 0.34706(19) 0.12786(5) 0.0269(3) Uani 1 1 d . . . . .
H9 H 0.067895 0.255364 0.101413 0.032 Uiso 1 1 calc R U . . .
C10 C 0.2160(2) 0.52352(19) 0.11222(5) 0.0266(3) Uani 1 1 d . . . . .
H10 H 0.226020 0.549938 0.074881 0.032 Uiso 1 1 calc R U . . .
C11 C 0.2977(2) 0.66315(18) 0.15078(5) 0.0236(3) Uani 1 1 d . . . . .
C12 C 0.2823(2) 0.62062(18) 0.20626(5) 0.0248(3) Uani 1 1 d . . . . .
H12 H 0.337250 0.711928 0.232691 0.030 Uiso 1 1 calc R U . . .
C13 C 0.1856(2) 0.44327(18) 0.22298(5) 0.0256(3) Uani 1 1 d . . . . .
H13 H 0.175994 0.416243 0.260284 0.031 Uiso 1 1 calc R U . . .
C14 C 0.3989(2) 0.85411(18) 0.13108(5) 0.0243(3) Uani 1 1 d . . . . .
N1 N 0.61857(17) 0.31644(15) 0.12230(4) 0.0254(3) Uani 1 1 d . . . . .
H1 H 0.564716 0.206450 0.133167 0.030 Uiso 1 1 calc R U . . .
N2 N 0.5532(2) 0.20995(16) 0.03314(5) 0.0422(4) Uani 1 1 d . . . . .
H2A H 0.499052 0.102107 0.045601 0.051 Uiso 1 1 calc R U . . .
H2B H 0.558005 0.227111 -0.001836 0.051 Uiso 1 1 calc R U . . .
C15 C 0.6907(2) 0.4526(2) 0.16020(6) 0.0301(3) Uani 1 1 d . . . . .
H15 H 0.680121 0.424843 0.197440 0.036 Uiso 1 1 calc R U . . .
C16 C 0.7780(2) 0.6282(2) 0.14552(6) 0.0328(3) Uani 1 1 d . . . . .
H16 H 0.827057 0.719468 0.172274 0.039 Uiso 1 1 calc R U . . .
C17 C 0.7932(2) 0.67032(19) 0.08917(6) 0.0308(3) Uani 1 1 d . . . . .
C18 C 0.7186(2) 0.53133(19) 0.05135(6) 0.0312(3) Uani 1 1 d . . . . .
H18 H 0.727047 0.557200 0.013952 0.037 Uiso 1 1 calc R U . . .
C19 C 0.6295(2) 0.34989(19) 0.06789(5) 0.0275(3) Uani 1 1 d . . . . .
C20 C 0.8916(3) 0.8627(2) 0.07143(7) 0.0430(4) Uani 1 1 d . . . . .
H20A H 1.036155 0.894622 0.079661 0.064 Uiso 1 1 calc R U . . .
H20B H 0.835322 0.944803 0.090789 0.064 Uiso 1 1 calc R U . . .
H20C H 0.866521 0.871838 0.032478 0.064 Uiso 1 1 calc R U . . .
N3 N 0.80404(16) 0.24500(14) 0.46261(4) 0.0240(3) Uani 1 1 d . . . . .
H3 H 0.822734 0.190968 0.492585 0.029 Uiso 1 1 calc R U . . .
N4 N 1.15273(17) 0.36807(16) 0.46057(5) 0.0291(3) Uani 1 1 d . . . . .
H4A H 1.165265 0.312285 0.490674 0.035 Uiso 1 1 calc R U . . .
H4B H 1.259541 0.434948 0.445315 0.035 Uiso 1 1 calc R U . . .
C21 C 0.6105(2) 0.22071(18) 0.44214(6) 0.0279(3) Uani 1 1 d . . . . .
H21 H 0.501544 0.146983 0.460806 0.033 Uiso 1 1 calc R U . . .
C22 C 0.5737(2) 0.30209(19) 0.39501(6) 0.0284(3) Uani 1 1 d . . . . .
H22 H 0.440471 0.285184 0.381333 0.034 Uiso 1 1 calc R U . . .
C23 C 0.7403(2) 0.41322(18) 0.36677(5) 0.0260(3) Uani 1 1 d . . . . .
C24 C 0.9341(2) 0.43654(18) 0.38805(5) 0.0247(3) Uani 1 1 d . . . . .
H24 H 1.044685 0.509423 0.369750 0.030 Uiso 1 1 calc R U . . .
C25 C 0.9683(2) 0.35093(17) 0.43760(5) 0.0227(3) Uani 1 1 d . . . . .
C26 C 0.6986(3) 0.4999(2) 0.31392(6) 0.0359(4) Uani 1 1 d . . . . .
H26A H 0.634200 0.592595 0.321562 0.054 Uiso 1 1 calc R U . . .
H26B H 0.610085 0.408358 0.289758 0.054 Uiso 1 1 calc R U . . .
H26C H 0.824962 0.554324 0.296592 0.054 Uiso 1 1 calc R U . . .
O6 O 0.43093(15) 0.67824(14) 0.40881(4) 0.0352(3) Uani 1 1 d D . . . .
H6A H 0.367472 0.751534 0.416155 0.042 Uiso 1 1 d DR U . . .
H6B H 0.553352 0.730756 0.416057 0.042 Uiso 1 1 d DR U . . .

loop_
_atom_site_aniso_label
_atom_site_aniso_U_11
_atom_site_aniso_U_22
_atom_site_aniso_U_33
_atom_site_aniso_U_23
_atom_site_aniso_U_13
_atom_site_aniso_U_12
O1 0.0224(5) 0.0341(5) 0.0247(5) 0.0066(4) 0.0006(4) 0.0077(4)
O2 0.0242(5) 0.0357(5) 0.0254(5) 0.0079(4) 0.0052(4) 0.0107(4)
O3 0.0420(6) 0.0246(5) 0.0203(5) 0.0056(4) -0.0009(4) -0.0014(4)
O4 0.0544(7) 0.0265(5) 0.0206(5) 0.0052(4) 0.0064(4) 0.0037(5)
O5 0.0377(6) 0.0253(5) 0.0234(5) 0.0025(4) 0.0031(4) 0.0024(4)
C1 0.0234(7) 0.0171(6) 0.0238(7) 0.0011(5) 0.0025(5) 0.0067(5)
C2 0.0248(7) 0.0161(6) 0.0230(7) 0.0010(5) 0.0018(5) 0.0044(5)
C3 0.0262(7) 0.0246(7) 0.0266(7) 0.0048(5) 0.0047(5) 0.0085(6)
C4 0.0287(7) 0.0257(7) 0.0290(7) 0.0050(6) -0.0013(6) 0.0084(6)
C5 0.0338(8) 0.0172(6) 0.0207(7) 0.0020(5) -0.0006(5) 0.0006(5)
C6 0.0277(7) 0.0282(7) 0.0265(7) 0.0034(6) 0.0071(6) 0.0042(6)
C7 0.0236(7) 0.0266(7) 0.0271(7) 0.0033(5) 0.0012(5) 0.0071(5)
C8 0.0243(7) 0.0224(7) 0.0244(7) 0.0047(5) 0.0020(5) 0.0060(5)
C9 0.0325(7) 0.0260(7) 0.0208(7) -0.0008(5) 0.0013(5) 0.0063(6)
C10 0.0327(7) 0.0291(7) 0.0179(6) 0.0046(5) 0.0043(5) 0.0088(6)
C11 0.0235(7) 0.0249(7) 0.0231(7) 0.0035(5) 0.0036(5) 0.0078(5)
C12 0.0270(7) 0.0249(7) 0.0214(7) 0.0005(5) 0.0000(5) 0.0060(6)
C13 0.0300(7) 0.0281(7) 0.0179(6) 0.0051(5) 0.0015(5) 0.0075(6)
C14 0.0246(7) 0.0266(7) 0.0220(7) 0.0049(5) 0.0031(5) 0.0074(5)
N1 0.0289(6) 0.0251(6) 0.0209(6) 0.0025(5) 0.0013(5) 0.0061(5)
N2 0.0765(10) 0.0219(6) 0.0189(6) 0.0026(5) 0.0005(6) -0.0001(6)
C15 0.0317(8) 0.0380(8) 0.0213(7) -0.0036(6) -0.0001(6) 0.0115(6)
C16 0.0330(8) 0.0323(8) 0.0323(8) -0.0105(6) -0.0030(6) 0.0092(6)
C17 0.0285(7) 0.0256(7) 0.0375(8) -0.0009(6) 0.0008(6) 0.0065(6)
C18 0.0408(8) 0.0270(7) 0.0241(7) 0.0035(6) 0.0020(6) 0.0073(6)
C19 0.0341(8) 0.0255(7) 0.0216(7) 0.0007(5) 0.0004(6) 0.0071(6)
C20 0.0458(10) 0.0261(8) 0.0514(10) -0.0010(7) 0.0008(8) 0.0018(7)
N3 0.0266(6) 0.0221(6) 0.0220(6) 0.0038(4) 0.0020(5) 0.0053(5)
N4 0.0238(6) 0.0341(7) 0.0283(6) 0.0097(5) 0.0032(5) 0.0068(5)
C21 0.0243(7) 0.0256(7) 0.0310(7) 0.0012(6) 0.0033(6) 0.0029(6)
C22 0.0264(7) 0.0284(7) 0.0290(7) -0.0031(6) -0.0040(6) 0.0067(6)
C23 0.0357(8) 0.0219(7) 0.0209(7) -0.0043(5) -0.0014(6) 0.0096(6)
C24 0.0300(7) 0.0219(7) 0.0211(6) 0.0004(5) 0.0048(5) 0.0054(5)
C25 0.0265(7) 0.0198(6) 0.0222(6) -0.0020(5) 0.0037(5) 0.0071(5)
C26 0.0452(9) 0.0366(8) 0.0243(7) 0.0010(6) -0.0057(6) 0.0108(7)
O6 0.0232(5) 0.0346(6) 0.0484(6) 0.0073(5) 0.0064(4) 0.0087(4)

loop_
_atom_type_symbol
_atom_type_description
_atom_type_scat_dispersion_real
_atom_type_scat_dispersion_imag
_atom_type_scat_source
C C 0.0033 0.0016 'International Tables Vol C Tables 4.2.6.8 and 6.1.1.4'
H H 0.0000 0.0000 'International Tables Vol C Tables 4.2.6.8 and 6.1.1.4'
N N 0.0061 0.0033 'International Tables Vol C Tables 4.2.6.8 and 6.1.1.4'
O O 0.0106 0.0060 'International Tables Vol C Tables 4.2.6.8 and 6.1.1.4'

loop_
_geom_angle_atom_site_label_1
_geom_angle_atom_site_label_2
_geom_angle_atom_site_label_3
_geom_angle
_geom_angle_site_symmetry_1
_geom_angle_site_symmetry_3
_geom_angle_publ_flag
C8 O3 C5 118.09(10) . . ?
O2 C1 O1 124.37(12) . . ?
O2 C1 C2 118.93(11) . . ?
O1 C1 C2 116.70(11) . . ?
C3 C2 C7 118.91(12) . . ?
C3 C2 C1 120.73(12) . . ?
C7 C2 C1 120.36(12) . . ?
C4 C3 C2 120.81(13) . . ?
C4 C3 H3A 119.6 . . ?
C2 C3 H3A 119.6 . . ?
C5 C4 C3 118.90(13) . . ?
C5 C4 H4 120.6 . . ?
C3 C4 H4 120.6 . . ?
C4 C5 C6 121.71(13) . . ?
C4 C5 O3 118.59(12) . . ?
C6 C5 O3 119.62(12) . . ?
C5 C6 C7 118.71(13) . . ?
C5 C6 H6 120.6 . . ?
C7 C6 H6 120.6 . . ?
C6 C7 C2 120.91(13) . . ?
C6 C7 H7 119.5 . . ?
C2 C7 H7 119.5 . . ?
O3 C8 C13 124.52(12) . . ?
O3 C8 C9 115.01(12) . . ?
C13 C8 C9 120.41(12) . . ?
C10 C9 C8 119.25(12) . . ?
C10 C9 H9 120.4 . . ?
C8 C9 H9 120.4 . . ?
C9 C10 C11 121.71(12) . . ?
C9 C10 H10 119.1 . . ?
C11 C10 H10 119.1 . . ?
C12 C11 C10 118.23(12) . . ?
C12 C11 C14 122.53(12) . . ?
C10 C11 C14 119.25(12) . . ?
C11 C12 C13 120.99(12) . . ?
C11 C12 H12 119.5 . . ?
C13 C12 H12 119.5 . . ?
C8 C13 C12 119.40(12) . . ?
C8 C13 H13 120.3 . . ?
C12 C13 H13 120.3 . . ?
O5 C14 O4 124.38(12) . . ?
O5 C14 C11 119.31(11) . . ?
O4 C14 C11 116.31(12) . . ?
C19 N1 C15 121.26(12) . . ?
C19 N1 H1 119.4 . . ?
C15 N1 H1 119.4 . . ?
C19 N2 H2A 120.0 . . ?
C19 N2 H2B 120.0 . . ?
H2A N2 H2B 120.0 . . ?
N1 C15 C16 121.97(13) . . ?
N1 C15 H15 119.0 . . ?
C16 C15 H15 119.0 . . ?
C15 C16 C17 119.00(13) . . ?
C15 C16 H16 120.5 . . ?
C17 C16 H16 120.5 . . ?
C18 C17 C16 118.35(13) . . ?
C18 C17 C20 121.20(14) . . ?
C16 C17 C20 120.44(13) . . ?
C17 C18 C19 121.34(13) . . ?
C17 C18 H18 119.3 . . ?
C19 C18 H18 119.3 . . ?
N2 C19 N1 117.90(12) . . ?
N2 C19 C18 124.02(13) . . ?
N1 C19 C18 118.08(12) . . ?
C17 C20 H20A 109.5 . . ?
C17 C20 H20B 109.5 . . ?
H20A C20 H20B 109.5 . . ?
C17 C20 H20C 109.5 . . ?
H20A C20 H20C 109.5 . . ?
H20B C20 H20C 109.5 . . ?
C25 N3 C21 122.31(12) . . ?
C25 N3 H3 118.8 . . ?
C21 N3 H3 118.8 . . ?
C25 N4 H4A 120.0 . . ?
C25 N4 H4B 120.0 . . ?
H4A N4 H4B 120.0 . . ?
C22 C21 N3 120.96(13) . . ?
C22 C21 H21 119.5 . . ?
N3 C21 H21 119.5 . . ?
C21 C22 C23 119.15(13) . . ?
C21 C22 H22 120.4 . . ?
C23 C22 H22 120.4 . . ?
C24 C23 C22 119.10(13) . . ?
C24 C23 C26 122.01(13) . . ?
C22 C23 C26 118.89(13) . . ?
C23 C24 C25 120.59(12) . . ?
C23 C24 H24 119.7 . . ?
C25 C24 H24 119.7 . . ?
N4 C25 N3 118.46(12) . . ?
N4 C25 C24 123.65(12) . . ?
N3 C25 C24 117.89(12) . . ?
C23 C26 H26A 109.5 . . ?
C23 C26 H26B 109.5 . . ?
H26A C26 H26B 109.5 . . ?
C23 C26 H26C 109.5 . . ?
H26A C26 H26C 109.5 . . ?
H26B C26 H26C 109.5 . . ?
H6A O6 H6B 106.9 . . ?

loop_
_geom_bond_atom_site_label_1
_geom_bond_atom_site_label_2
_geom_bond_distance
_geom_bond_site_symmetry_2
_geom_bond_publ_flag
O1 C1 1.2662(17) . ?
O2 C1 1.2513(17) . ?
O3 C8 1.3822(16) . ?
O3 C5 1.3927(16) . ?
O4 C14 1.2587(16) . ?
O5 C14 1.2546(17) . ?
C1 C2 1.5086(17) . ?
C2 C3 1.3902(19) . ?
C2 C7 1.393(2) . ?
C3 C4 1.3842(19) . ?
C3 H3A 0.9300 . ?
C4 C5 1.381(2) . ?
C4 H4 0.9300 . ?
C5 C6 1.382(2) . ?
C6 C7 1.3838(19) . ?
C6 H6 0.9300 . ?
C7 H7 0.9300 . ?
C8 C13 1.3838(19) . ?
C8 C9 1.3885(19) . ?
C9 C10 1.377(2) . ?
C9 H9 0.9300 . ?
C10 C11 1.3898(19) . ?
C10 H10 0.9300 . ?
C11 C12 1.3874(18) . ?
C11 C14 1.5089(18) . ?
C12 C13 1.3925(19) . ?
C12 H12 0.9300 . ?
C13 H13 0.9300 . ?
N1 C19 1.3468(17) . ?
N1 C15 1.3537(18) . ?
N1 H1 0.8600 . ?
N2 C19 1.3273(18) . ?
N2 H2A 0.8600 . ?
N2 H2B 0.8600 . ?
C15 C16 1.354(2) . ?
C15 H15 0.9300 . ?
C16 C17 1.407(2) . ?
C16 H16 0.9300 . ?
C17 C18 1.368(2) . ?
C17 C20 1.499(2) . ?
C18 C19 1.408(2) . ?
C18 H18 0.9300 . ?
C20 H20A 0.9600 . ?
C20 H20B 0.9600 . ?
C20 H20C 0.9600 . ?
N3 C25 1.3487(18) . ?
N3 C21 1.3557(19) . ?
N3 H3 0.8600 . ?
N4 C25 1.3293(19) . ?
N4 H4A 0.8600 . ?
N4 H4B 0.8600 . ?
C21 C22 1.352(2) . ?
C21 H21 0.9300 . ?
C22 C23 1.413(2) . ?
C22 H22 0.9300 . ?
C23 C24 1.366(2) . ?
C23 C26 1.4984(19) . ?
C24 C25 1.4127(18) . ?
C24 H24 0.9300 . ?
C26 H26A 0.9600 . ?
C26 H26B 0.9600 . ?
C26 H26C 0.9600 . ?
O6 H6A 0.8272 . ?
O6 H6B 0.8282 . ?

loop_
_geom_torsion_atom_site_label_1
_geom_torsion_atom_site_label_2
_geom_torsion_atom_site_label_3
_geom_torsion_atom_site_label_4
_geom_torsion
_geom_torsion_site_symmetry_1
_geom_torsion_site_symmetry_2
_geom_torsion_site_symmetry_3
_geom_torsion_site_symmetry_4
_geom_torsion_publ_flag
O2 C1 C2 C3 11.93(18) . . . . ?
O1 C1 C2 C3 -167.98(12) . . . . ?
O2 C1 C2 C7 -167.55(12) . . . . ?
O1 C1 C2 C7 12.54(18) . . . . ?
C7 C2 C3 C4 -1.6(2) . . . . ?
C1 C2 C3 C4 178.89(12) . . . . ?
C2 C3 C4 C5 0.0(2) . . . . ?
C3 C4 C5 C6 1.9(2) . . . . ?
C3 C4 C5 O3 178.52(11) . . . . ?
C8 O3 C5 C4 106.88(14) . . . . ?
C8 O3 C5 C6 -76.42(16) . . . . ?
C4 C5 C6 C7 -2.1(2) . . . . ?
O3 C5 C6 C7 -178.67(12) . . . . ?
C5 C6 C7 C2 0.4(2) . . . . ?
C3 C2 C7 C6 1.4(2) . . . . ?
C1 C2 C7 C6 -179.08(12) . . . . ?
C5 O3 C8 C13 -12.87(19) . . . . ?
C5 O3 C8 C9 169.98(12) . . . . ?
O3 C8 C9 C10 176.13(12) . . . . ?
C13 C8 C9 C10 -1.1(2) . . . . ?
C8 C9 C10 C11 0.5(2) . . . . ?
C9 C10 C11 C12 0.4(2) . . . . ?
C9 C10 C11 C14 -179.48(12) . . . . ?
C10 C11 C12 C13 -0.7(2) . . . . ?
C14 C11 C12 C13 179.20(12) . . . . ?
O3 C8 C13 C12 -176.13(12) . . . . ?
C9 C8 C13 C12 0.9(2) . . . . ?
C11 C12 C13 C8 0.0(2) . . . . ?
C12 C11 C14 O5 -4.3(2) . . . . ?
C10 C11 C14 O5 175.51(12) . . . . ?
C12 C11 C14 O4 176.41(12) . . . . ?
C10 C11 C14 O4 -3.74(19) . . . . ?
C19 N1 C15 C16 -0.3(2) . . . . ?
N1 C15 C16 C17 0.3(2) . . . . ?
C15 C16 C17 C18 0.0(2) . . . . ?
C15 C16 C17 C20 -179.08(14) . . . . ?
C16 C17 C18 C19 -0.3(2) . . . . ?
C20 C17 C18 C19 178.80(14) . . . . ?
C15 N1 C19 N2 -179.16(13) . . . . ?
C15 N1 C19 C18 0.1(2) . . . . ?
C17 C18 C19 N2 179.43(15) . . . . ?
C17 C18 C19 N1 0.3(2) . . . . ?
C25 N3 C21 C22 0.3(2) . . . . ?
N3 C21 C22 C23 0.3(2) . . . . ?
C21 C22 C23 C24 -0.5(2) . . . . ?
C21 C22 C23 C26 178.75(13) . . . . ?
C22 C23 C24 C25 0.00(19) . . . . ?
C26 C23 C24 C25 -179.17(12) . . . . ?
C21 N3 C25 N4 179.70(12) . . . . ?
C21 N3 C25 C24 -0.78(18) . . . . ?
C23 C24 C25 N4 -179.91(12) . . . . ?
C23 C24 C25 N3 0.60(19) . . . . ?
